data_7153455
loop_
_publ_author_name
'Leng, Dong-Hui'
'Wang, De-Xian'
'Huang, Zhi-Tang'
'Wang, Mei-Xiang'

_publ_section_title
;
 Highly efficient and enantioselective biotransformations of \b-lactam
 carbonitriles and carboxamides and their synthetic applications.
;
_journal_issue 20
_journal_name_full 'Organic &amp; biomolecular chemistry'
_journal_page_first 4736
_journal_page_last 4743
_journal_paper_doi 10.1039/c0ob00198h
_journal_volume 8
_journal_year 2010
_chemical_absolute_configuration ad
_chemical_formula_moiety 'C7 H10 I N O2'
_chemical_formula_sum 'C7 H10 I N O2'
_chemical_formula_weight 267.06
_chemical_name_systematic
;
?
;
_space_group_IT_number 19
_symmetry_cell_setting orthorhombic
_symmetry_space_group_name_Hall 'P 2ac 2ab'
_symmetry_space_group_name_H-M 'P 21 21 21'
_atom_sites_solution_hydrogens geom
_atom_sites_solution_primary direct
_atom_sites_solution_secondary difmap
_audit_creation_method SHELXL-97
_cell_angle_alpha 90.00
_cell_angle_beta 90.00
_cell_angle_gamma 90.00
_cell_formula_units_Z 4
_cell_length_a 6.634(3)
_cell_length_b 9.052(3)
_cell_length_c 14.778(6)
_cell_measurement_reflns_used 483
_cell_measurement_temperature 173(2)
_cell_measurement_theta_max 27.48
_cell_measurement_theta_min 2.17
_cell_volume 887.4(6)
_computing_cell_refinement 'CrystalClear (Rigaku Inc., 2008)'
_computing_data_collection 'CrystalClear (Rigaku Inc., 2008)'
_computing_data_reduction 'CrystalClear (Rigaku Inc., 2008)'
_computing_molecular_graphics 'XP in Siemens SHELXTL (Sheldrick, 1994)'
_computing_publication_material 'SHELX97 (Sheldrick, 1997)'
_computing_structure_refinement 'SHELXL-97 (Sheldrick, 1997)'
_computing_structure_solution 'SHELXS-97 (Sheldrick, 1990)'
_diffrn_ambient_temperature 173(2)
_diffrn_measured_fraction_theta_full 0.990
_diffrn_measured_fraction_theta_max 0.990
_diffrn_measurement_device_type 'Saturn724+ CCD'
_diffrn_measurement_method '\w scans at fixed \c = 45\%'
_diffrn_radiation_monochromator graphite
_diffrn_radiation_source 'sealed tube'
_diffrn_radiation_type MoK\a
_diffrn_radiation_wavelength 0.71073
_diffrn_reflns_av_R_equivalents 0.0608
_diffrn_reflns_av_sigmaI/netI 0.0505
_diffrn_reflns_limit_h_max 8
_diffrn_reflns_limit_h_min -8
_diffrn_reflns_limit_k_max 11
_diffrn_reflns_limit_k_min -10
_diffrn_reflns_limit_l_max 19
_diffrn_reflns_limit_l_min -16
_diffrn_reflns_number 7896
_diffrn_reflns_theta_full 27.50
_diffrn_reflns_theta_max 27.50
_diffrn_reflns_theta_min 2.64
_exptl_absorpt_coefficient_mu 3.562
_exptl_absorpt_correction_T_max 0.8420
_exptl_absorpt_correction_T_min 0.7171
_exptl_absorpt_correction_type numerical
_exptl_absorpt_process_details 'CrystalClear (Rigaku Inc., 2008)'
_exptl_crystal_colour colorless
_exptl_crystal_density_diffrn 1.999
_exptl_crystal_density_method 'not measured'
_exptl_crystal_description needle
_exptl_crystal_F_000 512
_exptl_crystal_size_max 0.10
_exptl_crystal_size_mid 0.10
_exptl_crystal_size_min 0.05
_refine_diff_density_max 0.603
_refine_diff_density_min -0.885
_refine_diff_density_rms 0.141
_refine_ls_abs_structure_details 'Flack H D (1983), Acta Cryst. A39, 876-881'
_refine_ls_abs_structure_Flack 0.04(6)
_refine_ls_extinction_method none
_refine_ls_goodness_of_fit_ref 1.144
_refine_ls_hydrogen_treatment constr
_refine_ls_matrix_type full
_refine_ls_number_parameters 100
_refine_ls_number_reflns 2022
_refine_ls_number_restraints 0
_refine_ls_restrained_S_all 1.144
_refine_ls_R_factor_all 0.0479
_refine_ls_R_factor_gt 0.0438
_refine_ls_shift/su_max 0.000
_refine_ls_shift/su_mean 0.000
_refine_ls_structure_factor_coef Fsqd
_refine_ls_weighting_details 'calc w=1/[\s^2^(Fo^2^)+(0.0358P)^2^+1.3949P] where P=(Fo^2^+2Fc^2^)/3'
_refine_ls_weighting_scheme calc
_refine_ls_wR_factor_gt 0.0948
_refine_ls_wR_factor_ref 0.0978
_reflns_number_gt 1892
_reflns_number_total 2022
_reflns_threshold_expression >2sigma(I)
_cod_data_source_file c0ob00198h.txt
_cod_data_source_block sa633
_cod_original_cell_volume 887.3(6)
_cod_original_sg_symbol_H-M P2(1)2(1)2(1)
_cod_database_code 7153455

loop_
_symmetry_equiv_pos_as_xyz
'x, y, z'
'-x+1/2, -y, z+1/2'
'-x, y+1/2, -z+1/2'
'x+1/2, -y+1/2, -z'

loop_
_atom_site_label
_atom_site_type_symbol
_atom_site_fract_x
_atom_site_fract_y
_atom_site_fract_z
_atom_site_U_iso_or_equiv
_atom_site_adp_type
_atom_site_occupancy
_atom_site_symmetry_multiplicity
_atom_site_calc_flag
_atom_site_refinement_flags
I1 I -0.15372(7) -0.09787(6) 0.54046(3) 0.03893(16) Uani 1 1 d .
O1 O -0.1237(8) -0.1342(6) 0.8850(3) 0.0430(13) Uani 1 1 d .
O2 O 0.3452(8) -0.0220(5) 0.7244(3) 0.0348(11) Uani 1 1 d .
N1 N 0.1114(8) -0.2568(6) 0.7924(4) 0.0274(12) Uani 1 1 d .
C1 C 0.0446(12) -0.1786(8) 0.8654(4) 0.0325(15) Uani 1 1 d .
C2 C 0.2556(11) -0.1663(9) 0.9064(5) 0.0365(17) Uani 1 1 d .
H2A H 0.2757 -0.2253 0.9621 0.044 Uiso 1 1 calc R
H2B H 0.3045 -0.0637 0.9140 0.044 Uiso 1 1 calc R
C3 C 0.3280(11) -0.2430(8) 0.8183(5) 0.0351(15) Uani 1 1 d .
H3A H 0.3915 -0.3412 0.8305 0.042 Uiso 1 1 calc R
C4 C 0.4501(11) -0.1516(8) 0.7541(6) 0.0388(18) Uani 1 1 d .
H4A H 0.5771 -0.1217 0.7841 0.047 Uiso 1 1 calc R
H4B H 0.4857 -0.2123 0.7007 0.047 Uiso 1 1 calc R
C5 C 0.2258(10) -0.0386(8) 0.6447(5) 0.0304(15) Uani 1 1 d .
H5A H 0.2987 -0.1022 0.6011 0.036 Uiso 1 1 calc R
H5B H 0.2071 0.0594 0.6162 0.036 Uiso 1 1 calc R
C6 C 0.0208(9) -0.1058(8) 0.6640(4) 0.0264(13) Uani 1 1 d .
H6A H -0.0481 -0.0407 0.7091 0.032 Uiso 1 1 calc R
C7 C 0.0224(10) -0.2612(7) 0.7025(4) 0.0272(14) Uani 1 1 d .
H7A H -0.1170 -0.3000 0.7060 0.033 Uiso 1 1 calc R
H7B H 0.1019 -0.3273 0.6628 0.033 Uiso 1 1 calc R

loop_
_atom_site_aniso_label
_atom_site_aniso_U_11
_atom_site_aniso_U_22
_atom_site_aniso_U_33
_atom_site_aniso_U_23
_atom_site_aniso_U_13
_atom_site_aniso_U_12
I1 0.0303(2) 0.0571(3) 0.0294(2) 0.0008(2) -0.00499(19) -0.0020(2)
O1 0.034(3) 0.063(3) 0.033(3) -0.008(2) 0.009(2) 0.007(2)
O2 0.026(2) 0.040(3) 0.038(3) 0.007(2) -0.009(2) -0.008(2)
N1 0.023(3) 0.031(3) 0.028(3) -0.001(2) 0.002(2) 0.002(2)
C1 0.033(4) 0.041(4) 0.024(3) 0.004(3) 0.005(3) -0.002(3)
C2 0.032(4) 0.045(4) 0.033(4) 0.000(3) -0.005(3) 0.000(3)
C3 0.027(3) 0.038(4) 0.040(4) 0.003(3) -0.004(3) 0.005(3)
C4 0.026(4) 0.044(4) 0.046(4) 0.004(3) 0.001(4) 0.006(3)
C5 0.019(3) 0.041(4) 0.031(4) -0.001(3) 0.001(3) -0.003(3)
C6 0.019(3) 0.035(3) 0.026(3) 0.003(3) -0.005(2) -0.004(3)
C7 0.028(3) 0.027(3) 0.027(3) -0.003(3) 0.001(3) -0.002(3)

loop_
_atom_type_symbol
_atom_type_description
_atom_type_scat_dispersion_real
_atom_type_scat_dispersion_imag
_atom_type_scat_source
C C 0.0033 0.0016 'International Tables Vol C Tables 4.2.6.8 and 6.1.1.4'
H H 0.0000 0.0000 'International Tables Vol C Tables 4.2.6.8 and 6.1.1.4'
N N 0.0061 0.0033 'International Tables Vol C Tables 4.2.6.8 and 6.1.1.4'
O O 0.0106 0.0060 'International Tables Vol C Tables 4.2.6.8 and 6.1.1.4'
I I -0.4742 1.8119 'International Tables Vol C Tables 4.2.6.8 and 6.1.1.4'

loop_
_geom_angle_atom_site_label_1
_geom_angle_atom_site_label_2
_geom_angle_atom_site_label_3
_geom_angle
C5 O2 C4 115.9(6)
C1 N1 C7 127.2(6)
C1 N1 C3 93.8(6)
C7 N1 C3 128.9(5)
O1 C1 N1 131.0(7)
O1 C1 C2 135.9(7)
N1 C1 C2 93.1(6)
C1 C2 C3 85.3(5)
C1 C2 H2A 114.4
C3 C2 H2A 114.4
C1 C2 H2B 114.4
C3 C2 H2B 114.4
H2A C2 H2B 111.6
N1 C3 C4 113.9(6)
N1 C3 C2 87.4(5)
C4 C3 C2 116.9(6)
N1 C3 H3A 112.2
C4 C3 H3A 112.2
C2 C3 H3A 112.2
O2 C4 C3 112.6(6)
O2 C4 H4A 109.1
C3 C4 H4A 109.1
O2 C4 H4B 109.1
C3 C4 H4B 109.1
H4A C4 H4B 107.8
O2 C5 C6 112.6(5)
O2 C5 H5A 109.1
C6 C5 H5A 109.1
O2 C5 H5B 109.1
C6 C5 H5B 109.1
H5A C5 H5B 107.8
C5 C6 C7 115.8(6)
C5 C6 I1 107.9(4)
C7 C6 I1 110.5(4)
C5 C6 H6A 107.4
C7 C6 H6A 107.4
I1 C6 H6A 107.4
N1 C7 C6 108.7(5)
N1 C7 H7A 110.0
C6 C7 H7A 110.0
N1 C7 H7B 110.0
C6 C7 H7B 110.0
H7A C7 H7B 108.3

loop_
_geom_bond_atom_site_label_1
_geom_bond_atom_site_label_2
_geom_bond_distance
I1 C6 2.163(6)
O1 C1 1.222(8)
O2 C5 1.427(8)
O2 C4 1.432(9)
N1 C1 1.364(8)
N1 C7 1.455(8)
N1 C3 1.492(9)
C1 C2 1.529(10)
C2 C3 1.552(10)
C2 H2A 0.9900
C2 H2B 0.9900
C3 C4 1.498(10)
C3 H3A 1.0000
C4 H4A 0.9900
C4 H4B 0.9900
C5 C6 1.517(9)
C5 H5A 0.9900
C5 H5B 0.9900
C6 C7 1.518(10)
C6 H6A 1.0000
C7 H7A 0.9900
C7 H7B 0.9900

loop_
_geom_torsion_atom_site_label_1
_geom_torsion_atom_site_label_2
_geom_torsion_atom_site_label_3
_geom_torsion_atom_site_label_4
_geom_torsion
C7 N1 C1 O1 25.9(12)
C3 N1 C1 O1 173.0(8)
C7 N1 C1 C2 -152.1(6)
C3 N1 C1 C2 -4.9(6)
O1 C1 C2 C3 -173.1(9)
N1 C1 C2 C3 4.8(5)
C1 N1 C3 C4 -113.4(6)
C7 N1 C3 C4 32.9(9)
C1 N1 C3 C2 4.9(6)
C7 N1 C3 C2 151.2(6)
C1 C2 C3 N1 -4.4(5)
C1 C2 C3 C4 111.2(7)
C5 O2 C4 C3 -89.9(7)
N1 C3 C4 O2 41.4(9)
C2 C3 C4 O2 -58.2(9)
C4 O2 C5 C6 81.9(8)
O2 C5 C6 C7 -62.5(8)
O2 C5 C6 I1 173.0(5)
C1 N1 C7 C6 59.7(8)
C3 N1 C7 C6 -76.2(8)
C5 C6 C7 N1 66.3(7)
I1 C6 C7 N1 -170.5(4)
